data_7055200
loop_
_publ_author_name
'Roy, Manojit'
'Roy, Subhadip'
'Singh, Keisham Surjit'
'Kalita, Janmoni'
'Singh, S. Sureshkumar'

_publ_section_title
;
 Synthesis, characterization and anti-diabetic assay of diorganotin(iv)
 azo-carboxylates: crystal structure and topological studies of
 azo-dicarboxylic acid ligand and its cyclic tetranuclear dimethyltin(iv)
 complex
;
_journal_issue 2
_journal_name_full 'New J. Chem.'
_journal_page_first 1471
_journal_paper_doi 10.1039/C5NJ02637G
_journal_volume 40
_journal_year 2016
_chemical_formula_moiety 'C14 H10 N2 O5, H2 O'
_chemical_formula_sum 'C14 H12 N2 O6'
_chemical_formula_weight 304.26
_space_group_crystal_system orthorhombic
_space_group_IT_number 33
_space_group_name_Hall 'P 2c -2n'
_space_group_name_H-M_alt 'P n a 21'
_symmetry_space_group_name_Hall 'P 2c -2n'
_symmetry_space_group_name_H-M 'P n a 21'
_atom_sites_solution_hydrogens mixed
_audit_creation_date 2015-04-24
_audit_creation_method
;
Olex2 1.2-alpha
(compiled 2015.02.26 svn.r3159 for OlexSys, GUI svn.r3563)
;
_audit_update_record
;
2015-09-17 deposited with the CCDC.
2015-11-30 downloaded from the CCDC.
;
_cell_angle_alpha 90
_cell_angle_beta 90
_cell_angle_gamma 90
_cell_formula_units_Z 4
_cell_length_a 26.7027(14)
_cell_length_b 3.8296(2)
_cell_length_c 13.3781(7)
_cell_measurement_reflns_used 2455
_cell_measurement_temperature 293(2)
_cell_measurement_theta_max 20.02
_cell_measurement_theta_min 3.04
_cell_volume 1368.05(12)
_computing_cell_refinement 'APEX2/SAINT (Bruker, 2004)'
_computing_data_collection 'APEX2 (Bruker, 2004)'
_computing_data_reduction 'SAINT/XPREP (Bruker, 2004)'
_computing_molecular_graphics 'Olex2 (Dolomanov et al., 2009)'
_computing_publication_material 'Olex2 (Dolomanov et al., 2009)'
_computing_structure_refinement 'ShelXL (Sheldrick, 2008)'
_computing_structure_solution 'SIR92 (Altornare et al., 1993)'
_diffrn_ambient_temperature 293(2)
_diffrn_measured_fraction_theta_full 0.998
_diffrn_measured_fraction_theta_max 0.997
_diffrn_measurement_device_type 'Bruker axs kappa apex2 CCD diffractometer'
_diffrn_measurement_method '\w and \f scan'
_diffrn_radiation_type MoK\a
_diffrn_radiation_wavelength 0.71073
_diffrn_reflns_av_R_equivalents 0.0605
_diffrn_reflns_av_unetI/netI 0.0502
_diffrn_reflns_laue_measured_fraction_full 0.998
_diffrn_reflns_laue_measured_fraction_max 0.997
_diffrn_reflns_limit_h_max 32
_diffrn_reflns_limit_h_min -32
_diffrn_reflns_limit_k_max 4
_diffrn_reflns_limit_k_min -4
_diffrn_reflns_limit_l_max 16
_diffrn_reflns_limit_l_min -16
_diffrn_reflns_number 17479
_diffrn_reflns_point_group_measured_fraction_full 0.998
_diffrn_reflns_point_group_measured_fraction_max 0.996
_diffrn_reflns_theta_full 25.242
_diffrn_reflns_theta_max 25.891
_diffrn_reflns_theta_min 3.045
_exptl_absorpt_coefficient_mu 0.118
_exptl_absorpt_correction_T_max 0.9699
_exptl_absorpt_correction_T_min 0.9563
_exptl_absorpt_correction_type multi-scan
_exptl_absorpt_process_details 'SADABS (Bruker, 2004)'
_exptl_crystal_colour red
_exptl_crystal_colour_primary red
_exptl_crystal_density_diffrn 1.477
_exptl_crystal_description block
_exptl_crystal_F_000 632
_exptl_crystal_size_max 0.35
_exptl_crystal_size_mid 0.3
_exptl_crystal_size_min 0.3
_refine_diff_density_max 0.295
_refine_diff_density_min -0.152
_refine_diff_density_rms 0.036
_refine_ls_abs_structure_details
;
 Flack x determined using 608 quotients [(I+)-(I-)]/[(I+)+(I-)]
 (Parsons, Flack and Wagner, Acta Cryst. B69 (2013) 249-259).
;
_refine_ls_abs_structure_Flack -0.5(8)
_refine_ls_extinction_method none
_refine_ls_goodness_of_fit_ref 1.010
_refine_ls_hydrogen_treatment mixed
_refine_ls_matrix_type full
_refine_ls_number_parameters 207
_refine_ls_number_reflns 2659
_refine_ls_number_restraints 4
_refine_ls_restrained_S_all 1.010
_refine_ls_R_factor_all 0.0913
_refine_ls_R_factor_gt 0.0406
_refine_ls_shift/su_max 0.000
_refine_ls_shift/su_mean 0.000
_refine_ls_structure_factor_coef Fsqd
_refine_ls_weighting_details 'w=1/[\s^2^(Fo^2^)+(0.0294P)^2^+0.4649P] where P=(Fo^2^+2Fc^2^)/3'
_refine_ls_weighting_scheme calc
_refine_ls_wR_factor_gt 0.0749
_refine_ls_wR_factor_ref 0.0948
_reflns_Friedel_coverage 0.912
_reflns_friedel_fraction_full 0.998
_reflns_friedel_fraction_max 0.995
_reflns_number_gt 1672
_reflns_number_total 2659
_reflns_threshold_expression 'I > 2\s(I)'
_cod_data_source_file c5nj02637g2.cif
_cod_data_source_block kss12
_cod_depositor_comments 'Adding full bibliography for 7055200--7055201.cif.'
_cod_database_code 7055200
_shelx_space_group_comment
;
The symmetry employed for this shelxl refinement is uniquely defined
by the following loop, which should always be used as a source of
symmetry information in preference to the above space-group names.
They are only intended as comments.
;
_shelx_estimated_absorpt_t_max 0.966
_shelx_estimated_absorpt_t_min 0.960
_olex2_refinement_description
;
1. Fixed Uiso
 At 1.2 times of:
  All C(H) groups
 At 1.5 times of:
  All O(H) groups
2. Restrained distances
 O1W-H1WA = O1W-H1WB
 0.9 with sigma of 0.02
 H1WA-H1WB
 1.47 with sigma of 0.02
3.a Aromatic/amide H refined with riding coordinates:
 C3(H3), C4(H4), C5(H5), C6(H6), C13(H13), C10(H10), C9(H9)
3.b Tetrahedral OH refined with riding coordinates:
 O1(H1), O5(H5A), O3(H3A)
;
_shelx_shelxl_version_number 2014/7
_olex2_submission_special_instructions 'No special instructions were received'

loop_
_space_group_symop_operation_xyz
'x, y, z'
'-x, -y, z+1/2'
'-x+1/2, y+1/2, z+1/2'
'x+1/2, -y+1/2, z'

loop_
_atom_site_label
_atom_site_type_symbol
_atom_site_fract_x
_atom_site_fract_y
_atom_site_fract_z
_atom_site_U_iso_or_equiv
_atom_site_adp_type
_atom_site_occupancy
_atom_site_site_symmetry_order
_atom_site_calc_flag
_atom_site_refinement_flags_posn
C1 C 0.3332(2) 0.3157(14) 1.1332(4) 0.0636(14) Uani 1 1 d .
C2 C 0.29224(18) 0.3211(11) 1.0590(3) 0.0432(11) Uani 1 1 d .
C3 C 0.2471(2) 0.1751(12) 1.0883(4) 0.0548(13) Uani 1 1 d .
H3 H 0.2439 0.0865 1.1528 0.066 Uiso 1 1 calc R
C4 C 0.2072(2) 0.1587(13) 1.0246(4) 0.0574(13) Uani 1 1 d .
H4 H 0.1773 0.0592 1.0455 0.069 Uiso 1 1 calc R
C5 C 0.21159(18) 0.2901(14) 0.9291(4) 0.0598(13) Uani 1 1 d .
H5 H 0.1846 0.2791 0.8853 0.072 Uiso 1 1 calc R
C6 C 0.25558(18) 0.4359(12) 0.8992(4) 0.0533(13) Uani 1 1 d .
H6 H 0.2583 0.5251 0.8348 0.064 Uiso 1 1 calc R
C7 C 0.29599(17) 0.4537(10) 0.9626(3) 0.0414(11) Uani 1 1 d .
C8 C 0.39048(16) 0.8815(10) 0.8222(3) 0.0383(10) Uani 1 1 d .
C13 C 0.39510(17) 0.9757(10) 0.7240(3) 0.0396(10) Uani 1 1 d .
H13 H 0.3687 0.9329 0.6805 0.048 Uiso 1 1 calc R
C12 C 0.43806(16) 1.1329(10) 0.6877(3) 0.0363(10) Uani 1 1 d .
C11 C 0.47668(18) 1.1997(12) 0.7542(3) 0.0470(12) Uani 1 1 d .
C10 C 0.47219(18) 1.1108(12) 0.8546(4) 0.0540(12) Uani 1 1 d .
H10 H 0.4982 1.1588 0.8988 0.065 Uiso 1 1 calc R
C9 C 0.42987(18) 0.9542(12) 0.8878(3) 0.0510(13) Uani 1 1 d .
H9 H 0.4270 0.8943 0.9549 0.061 Uiso 1 1 calc R
C14 C 0.44346(19) 1.2327(12) 0.5824(3) 0.0454(12) Uani 1 1 d .
N2 N 0.34506(14) 0.7220(9) 0.8479(3) 0.0444(9) Uani 1 1 d .
N1 N 0.34213(13) 0.6099(9) 0.9361(3) 0.0445(9) Uani 1 1 d .
O2 O 0.32749(15) 0.2007(12) 1.2166(3) 0.0892(13) Uani 1 1 d .
O1 O 0.37803(14) 0.4359(11) 1.1073(3) 0.0815(12) Uani 1 1 d .
H1 H 0.3774 0.5001 1.0488 0.122 Uiso 1 1 calc R
O5 O 0.40492(12) 1.1549(9) 0.5274(2) 0.0611(9) Uani 1 1 d .
H5A H 0.4101 1.2170 0.4696 0.092 Uiso 1 1 calc R
O4 O 0.48077(12) 1.3777(9) 0.5510(2) 0.0597(9) Uani 1 1 d .
O3 O 0.51946(12) 1.3542(9) 0.7256(3) 0.0674(10) Uani 1 1 d .
H3A H 0.5201 1.3689 0.6645 0.101 Uiso 1 1 calc R
O1W O 0.40552(19) 1.3386(15) 0.3472(3) 0.1037(16) Uani 1 1 d D
H1WA H 0.378(4) 1.27(4) 0.312(11) 0.34(7) Uiso 1 1 d D
H1WB H 0.430(6) 1.39(8) 0.302(11) 0.68(18) Uiso 1 1 d D

loop_
_atom_site_aniso_label
_atom_site_aniso_U_11
_atom_site_aniso_U_22
_atom_site_aniso_U_33
_atom_site_aniso_U_23
_atom_site_aniso_U_13
_atom_site_aniso_U_12
C1 0.069(4) 0.075(4) 0.046(4) 0.015(3) -0.004(3) -0.011(3)
C2 0.050(3) 0.046(3) 0.034(3) 0.004(2) 0.006(2) -0.001(2)
C3 0.070(4) 0.055(3) 0.039(3) 0.002(2) 0.006(3) -0.002(3)
C4 0.056(3) 0.060(3) 0.056(4) -0.002(3) 0.012(3) -0.008(2)
C5 0.054(3) 0.071(3) 0.054(4) -0.003(3) -0.002(3) -0.001(3)
C6 0.059(3) 0.063(3) 0.038(3) 0.007(2) 0.002(3) 0.003(3)
C7 0.049(3) 0.040(2) 0.035(3) 0.001(2) 0.002(2) 0.005(2)
C8 0.044(3) 0.038(2) 0.033(3) -0.001(2) 0.004(2) 0.003(2)
C13 0.046(3) 0.043(2) 0.030(3) 0.000(2) -0.004(2) 0.006(2)
C12 0.039(3) 0.040(2) 0.030(3) -0.003(2) 0.003(2) 0.001(2)
C11 0.048(3) 0.049(3) 0.043(3) -0.002(2) 0.000(2) -0.004(2)
C10 0.052(3) 0.071(3) 0.039(3) 0.000(3) -0.008(2) -0.009(3)
C9 0.066(3) 0.060(3) 0.028(3) 0.002(2) -0.001(3) 0.000(3)
C14 0.046(3) 0.052(3) 0.038(3) 0.000(2) 0.003(2) 0.003(2)
N2 0.055(2) 0.043(2) 0.035(2) 0.0016(18) 0.0058(18) 0.0036(17)
N1 0.055(2) 0.047(2) 0.032(2) 0.0050(19) 0.0040(19) 0.0029(19)
O2 0.090(3) 0.136(4) 0.041(2) 0.035(3) -0.010(2) -0.031(3)
O1 0.071(3) 0.122(3) 0.051(2) 0.023(2) -0.006(2) -0.023(2)
O5 0.054(2) 0.095(2) 0.0336(19) 0.0122(18) -0.0027(17) -0.010(2)
O4 0.057(2) 0.084(2) 0.038(2) 0.0086(18) 0.0080(17) -0.013(2)
O3 0.057(2) 0.097(3) 0.048(2) 0.003(2) -0.0001(18) -0.025(2)
O1W 0.077(3) 0.175(4) 0.059(3) 0.027(3) -0.008(2) -0.038(3)

loop_
_atom_type_symbol
_atom_type_description
_atom_type_scat_dispersion_real
_atom_type_scat_dispersion_imag
_atom_type_scat_source
C C 0.0033 0.0016 'International Tables Vol C Tables 4.2.6.8 and 6.1.1.4'
H H 0.0000 0.0000 'International Tables Vol C Tables 4.2.6.8 and 6.1.1.4'
N N 0.0061 0.0033 'International Tables Vol C Tables 4.2.6.8 and 6.1.1.4'
O O 0.0106 0.0060 'International Tables Vol C Tables 4.2.6.8 and 6.1.1.4'

loop_
_geom_angle_atom_site_label_1
_geom_angle_atom_site_label_2
_geom_angle_atom_site_label_3
_geom_angle
O2 C1 C2 122.2(5)
O2 C1 O1 118.6(5)
O1 C1 C2 119.1(5)
C3 C2 C1 116.6(4)
C3 C2 C7 118.3(4)
C7 C2 C1 125.1(4)
C2 C3 H3 119.4
C4 C3 C2 121.3(5)
C4 C3 H3 119.4
C3 C4 H4 120.1
C3 C4 C5 119.8(5)
C5 C4 H4 120.1
C4 C5 H5 120.1
C6 C5 C4 119.7(5)
C6 C5 H5 120.1
C5 C6 H6 119.4
C5 C6 C7 121.1(5)
C7 C6 H6 119.4
C2 C7 N1 116.7(4)
C6 C7 C2 119.8(4)
C6 C7 N1 123.4(4)
C13 C8 C9 118.8(4)
C13 C8 N2 115.4(4)
C9 C8 N2 125.8(4)
C8 C13 H13 119.1
C8 C13 C12 121.8(4)
C12 C13 H13 119.1
C13 C12 C11 118.2(4)
C13 C12 C14 122.1(4)
C11 C12 C14 119.7(4)
C12 C11 C10 120.7(4)
O3 C11 C12 122.1(4)
O3 C11 C10 117.2(4)
C11 C10 H10 120.1
C9 C10 C11 119.8(5)
C9 C10 H10 120.1
C8 C9 H9 119.6
C10 C9 C8 120.7(4)
C10 C9 H9 119.6
O5 C14 C12 114.0(4)
O4 C14 C12 122.1(5)
O4 C14 O5 123.9(5)
N1 N2 C8 115.7(4)
N2 N1 C7 115.6(4)
C1 O1 H1 109.5
C14 O5 H5A 109.5
C11 O3 H3A 109.5
H1WA O1W H1WB 108(5)

loop_
_geom_bond_atom_site_label_1
_geom_bond_atom_site_label_2
_geom_bond_distance
C1 C2 1.476(7)
C1 O2 1.210(6)
C1 O1 1.330(6)
C2 C3 1.385(6)
C2 C7 1.390(6)
C3 H3 0.9300
C3 C4 1.366(7)
C4 H4 0.9300
C4 C5 1.377(7)
C5 H5 0.9300
C5 C6 1.361(6)
C6 H6 0.9300
C6 C7 1.374(6)
C7 N1 1.414(5)
C8 C13 1.368(6)
C8 C9 1.398(6)
C8 N2 1.401(5)
C13 H13 0.9300
C13 C12 1.384(6)
C12 C11 1.386(6)
C12 C14 1.467(6)
C11 C10 1.390(6)
C11 O3 1.342(5)
C10 H10 0.9300
C10 C9 1.354(6)
C9 H9 0.9300
C14 O5 1.300(5)
C14 O4 1.216(5)
N2 N1 1.258(5)
O1 H1 0.8200
O5 H5A 0.8200
O3 H3A 0.8200
O1W H1WA 0.91(3)
O1W H1WB 0.91(3)

loop_
_geom_hbond_atom_site_label_D
_geom_hbond_atom_site_label_H
_geom_hbond_atom_site_label_A
_geom_hbond_distance_DH
_geom_hbond_distance_HA
_geom_hbond_distance_DA
_geom_hbond_angle_DHA
_geom_hbond_site_symmetry_A
O1 H1 N1 0.82 1.83 2.570(5) 150.1 .
O5 H5A O1W 0.82 1.71 2.512(5) 166.1 .
O3 H3A O4 0.82 1.85 2.557(5) 144.0 .
O1W H1WA O2 0.91(3) 1.87(5) 2.769(6) 167(16) 1_564
O1W H1WB O3 0.91(3) 1.96(8) 2.835(6) 163(25) 2_684

loop_
_geom_torsion_atom_site_label_1
_geom_torsion_atom_site_label_2
_geom_torsion_atom_site_label_3
_geom_torsion_atom_site_label_4
_geom_torsion
C1 C2 C3 C4 -178.3(5)
C1 C2 C7 C6 178.3(4)
C1 C2 C7 N1 -3.2(6)
C2 C3 C4 C5 -0.2(7)
C2 C7 N1 N2 178.7(4)
C3 C2 C7 C6 -0.3(6)
C3 C2 C7 N1 178.2(4)
C3 C4 C5 C6 -0.1(7)
C4 C5 C6 C7 0.2(7)
C5 C6 C7 C2 0.0(7)
C5 C6 C7 N1 -178.4(4)
C6 C7 N1 N2 -2.9(6)
C7 C2 C3 C4 0.4(7)
C8 C13 C12 C11 -1.1(6)
C8 C13 C12 C14 179.6(4)
C8 N2 N1 C7 179.0(3)
C13 C8 C9 C10 -0.9(6)
C13 C8 N2 N1 174.6(3)
C13 C12 C11 C10 -0.1(7)
C13 C12 C11 O3 -179.4(4)
C13 C12 C14 O5 -1.0(6)
C13 C12 C14 O4 178.4(4)
C12 C11 C10 C9 0.7(7)
C11 C12 C14 O5 179.6(4)
C11 C12 C14 O4 -1.0(7)
C11 C10 C9 C8 -0.2(7)
C9 C8 C13 C12 1.5(6)
C9 C8 N2 N1 -6.5(6)
C14 C12 C11 C10 179.3(4)
C14 C12 C11 O3 0.0(6)
N2 C8 C13 C12 -179.4(4)
N2 C8 C9 C10 -179.8(4)
O2 C1 C2 C3 -2.4(8)
O2 C1 C2 C7 179.0(5)
O1 C1 C2 C3 176.6(5)
O1 C1 C2 C7 -2.1(8)
O3 C11 C10 C9 -180.0(4)
